data_7123952
loop_
_publ_author_name
'Butler, Patrick'
'Kruger, Paul'
'Ward, Jas S.'

_publ_section_title
;
 Self-assembly of M4L4 Tetrahedral Cages Incorporating Pendant P=S and
 P=Se Functionalised Ligands
;
_journal_name_full 'Chemical Communications'
_journal_paper_doi 10.1039/C9CC05443J
_journal_year 2019
_chemical_formula_moiety 'C18 H18 N3 P S4'
_chemical_formula_sum 'C18 H18 N3 P S4'
_chemical_formula_weight 435.56
_space_group_crystal_system triclinic
_space_group_IT_number 2
_space_group_name_Hall '-P 1'
_space_group_name_H-M_alt 'P -1'
_symmetry_space_group_name_Hall '-P 1'
_symmetry_space_group_name_H-M 'P -1'
_atom_sites_solution_hydrogens mixed
_atom_sites_solution_primary dual
_audit_creation_date 2018-09-14
_audit_creation_method
;
Olex2 1.2
(compiled 2018.05.29 svn.r3508 for OlexSys, GUI svn.r5506)
;
_audit_update_record
;
2019-07-03 deposited with the CCDC.    2019-08-06 downloaded from the CCDC.
;
_cell_angle_alpha 91.015(3)
_cell_angle_beta 92.969(4)
_cell_angle_gamma 98.585(4)
_cell_formula_units_Z 4
_cell_length_a 9.7504(5)
_cell_length_b 10.5449(3)
_cell_length_c 19.9570(7)
_cell_measurement_reflns_used 8388
_cell_measurement_temperature 150.00(10)
_cell_measurement_theta_max 73.6820
_cell_measurement_theta_min 4.5520
_cell_volume 2025.53(14)
_computing_cell_refinement 'CrysAlisPro 1.171.39.46 (Rigaku OD, 2018)'
_computing_data_collection 'CrysAlisPro 1.171.39.46 (Rigaku OD, 2018)'
_computing_data_reduction 'CrysAlisPro 1.171.39.46 (Rigaku OD, 2018)'
_computing_molecular_graphics 'Olex2 (Dolomanov et al., 2009)'
_computing_publication_material 'Olex2 (Dolomanov et al., 2009)'
_computing_structure_refinement 'ShelXL (Sheldrick, 2015)'
_computing_structure_solution 'ShelXT (Sheldrick, 2015)'
_diffrn_ambient_environment N~2~
_diffrn_ambient_temperature 150.00(10)
_diffrn_detector 'CCD plate'
_diffrn_detector_area_resol_mean 8.1297
_diffrn_detector_type EosS2
_diffrn_measured_fraction_theta_full 0.998
_diffrn_measured_fraction_theta_max 0.978
_diffrn_measurement_details
;
List of Runs (angles in degrees, time in seconds):

  # Type    Start    End  Width  t~exp~   \w     \q     \k     \f   Frames
#--------------------------------------------------------------------------
  1  \w    -30.00  54.00   1.00    2.00    --   37.04 -57.00 150.00   84
  2  \w      8.00 108.00   1.00    2.00    --   37.04  19.00  60.00  100
  3  \w      1.00  76.00   1.00    2.00    --   37.04 -99.00 120.00   75
  4  \w    -30.00  54.00   1.00    2.00    --   37.04 -57.00 -60.00   84
  5  \w     23.00  90.00   1.00    2.00    --   37.04-125.00  30.00   67
  6  \w     18.00 106.00   1.00    2.00    --   37.04  38.00 120.00   88
  7  \w    -30.00  54.00   1.00    2.00    --   37.04 -57.00-120.00   84
  8  \w      1.00  76.00   1.00    2.00    --   37.04 -99.00-120.00   75
  9  \w     43.00 128.00   1.00   20.00    --  111.00 -50.00 120.00   85
 10  \w     41.00 113.00   1.00   20.00    --  111.00-111.00   0.00   72
 11  \w     44.00 131.00   1.00   20.00    --  111.00 -64.00 -90.00   87
 12  \w     42.00 130.00   1.00   20.00    --  111.00 -38.00  30.00   88
 13  \w     86.00 178.00   1.00   20.00    --  111.00  25.00-150.00   92
 14  \w     42.00 130.00   1.00   20.00    --  111.00 -38.00-120.00   88
 15  \w     65.00 178.00   1.00   20.00    --  111.00  12.00  30.00  113
 16  \w     84.00 178.00   1.00   20.00    --  111.00  77.00  30.00   94
 17  \w     92.00 178.00   1.00   20.00    --  111.00  38.00  90.00   86
 18  \w     42.00 109.00   1.00   20.00    --  111.00 -92.00 150.00   67
 19  \w     43.00 138.00   1.00   20.00    --  111.00 -77.00  30.00   95
 20  \w     42.00 109.00   1.00   20.00    --  111.00 -92.00-120.00   67
 21  \w   -105.00 -10.00   1.00    2.00    --  -37.04 -77.00   0.00   95
 22  \w   -105.00 -10.00   1.00    2.00    --  -37.04 -77.00 -90.00   95
 23  \w     18.00 106.00   1.00    2.00    --   37.04  38.00-150.00   88
 24  \w     10.00 105.00   1.00    2.00    --   37.04  77.00-150.00   95
 25  \w    -34.00  66.00   1.00    2.00    --   37.04 -19.00  30.00  100
 26  \w      4.00  33.00   1.00    2.00    --   37.04  89.00 123.18   29
 27  \w     86.00 178.00   1.00   20.00    --  111.00  25.00 -90.00   92
 28  \w     84.00 178.00   1.00   20.00    --  111.00  77.00   0.00   94
 29  \w     84.00 178.00   1.00   20.00    --  111.00  77.00 -30.00   94
 30  \w     86.00 178.00   1.00   20.00    --  111.00  25.00-180.00   92
 31  \w     94.00 178.00   1.00   20.00    --  111.00  50.00-150.00   84
 32  \w     92.00 178.00   1.00   20.00    --  111.00  38.00 -60.00   86
 33  \w     84.00 159.00   1.00   20.00    --  111.00  77.00-120.00   75
 34  \w     86.00 178.00   1.00   20.00    --  111.00  25.00 150.00   92
;
_diffrn_measurement_device 'four-circle diffractometer'
_diffrn_measurement_device_type 'SuperNova, Dual, Cu at home/near, EosS2'
_diffrn_measurement_method '\w scans'
_diffrn_orient_matrix_type 'CrysAlisPro convention (1999,Acta A55,543-557)'
_diffrn_orient_matrix_UB_11 -0.0674446000
_diffrn_orient_matrix_UB_12 -0.0127244000
_diffrn_orient_matrix_UB_13 -0.0718073000
_diffrn_orient_matrix_UB_21 0.1003848000
_diffrn_orient_matrix_UB_22 0.1183583000
_diffrn_orient_matrix_UB_23 -0.0202583000
_diffrn_orient_matrix_UB_31 0.1048086000
_diffrn_orient_matrix_UB_32 -0.0876036000
_diffrn_orient_matrix_UB_33 -0.0203031000
_diffrn_radiation_monochromator mirror
_diffrn_radiation_probe x-ray
_diffrn_radiation_type CuK\a
_diffrn_radiation_wavelength 1.54184
_diffrn_reflns_av_R_equivalents 0.0660
_diffrn_reflns_av_unetI/netI 0.0646
_diffrn_reflns_Laue_measured_fraction_full 0.998
_diffrn_reflns_Laue_measured_fraction_max 0.978
_diffrn_reflns_limit_h_max 12
_diffrn_reflns_limit_h_min -11
_diffrn_reflns_limit_k_max 12
_diffrn_reflns_limit_k_min -12
_diffrn_reflns_limit_l_max 24
_diffrn_reflns_limit_l_min -24
_diffrn_reflns_number 27571
_diffrn_reflns_point_group_measured_fraction_full 0.998
_diffrn_reflns_point_group_measured_fraction_max 0.978
_diffrn_reflns_theta_full 67.684
_diffrn_reflns_theta_max 73.993
_diffrn_reflns_theta_min 4.242
_diffrn_source 'micro-focus sealed X-ray tube'
_diffrn_source_type 'SuperNova (Cu) X-ray Source'
_exptl_absorpt_coefficient_mu 5.116
_exptl_absorpt_correction_T_max 0.76727
_exptl_absorpt_correction_T_min 0.75475
_exptl_absorpt_correction_type sphere
_exptl_absorpt_process_details
;
CrysAlisPro 1.171.39.46 (Rigaku Oxford Diffraction, 2018)
Spherical absorption correction
 using equivalent radius and absorption coefficient.
Empirical absorption correction using spherical harmonics,
 implemented in SCALE3 ABSPACK scaling algorithm.
;
_exptl_crystal_colour yellow
_exptl_crystal_colour_primary yellow
_exptl_crystal_density_diffrn 1.428
_exptl_crystal_description block
_exptl_crystal_F_000 904
_exptl_crystal_recrystallization_method 'Re-crystallisation from solvent: MeCN evaporation'
_exptl_crystal_size_max 0.108
_exptl_crystal_size_mid 0.064
_exptl_crystal_size_min 0.047
_exptl_crystal_size_rad 0.036
_refine_diff_density_max 1.750
_refine_diff_density_min -0.543
_refine_diff_density_rms 0.149
_refine_ls_extinction_method none
_refine_ls_goodness_of_fit_ref 1.119
_refine_ls_hydrogen_treatment mixed
_refine_ls_matrix_type full
_refine_ls_number_parameters 485
_refine_ls_number_reflns 8041
_refine_ls_number_restraints 0
_refine_ls_restrained_S_all 1.119
_refine_ls_R_factor_all 0.1044
_refine_ls_R_factor_gt 0.0894
_refine_ls_shift/su_max 0.000
_refine_ls_shift/su_mean 0.000
_refine_ls_structure_factor_coef Fsqd
_refine_ls_weighting_details 'w=1/[\s^2^(Fo^2^)+(0.1308P)^2^+5.2849P] where P=(Fo^2^+2Fc^2^)/3'
_refine_ls_weighting_scheme calc
_refine_ls_wR_factor_gt 0.2449
_refine_ls_wR_factor_ref 0.2565
_reflns_Friedel_coverage 0.000
_reflns_number_gt 6441
_reflns_number_total 8041
_reflns_threshold_expression 'I > 2\s(I)'
_cod_data_source_file c9cc05443j2.cif
_cod_data_source_block '[3b]'
_cod_database_code 7123952
_shelxl_version_number 2014/6
_chemical_oxdiff_formula 'C18 H18 N3 P S4'
_shelx_space_group_comment
;
The symmetry employed for this shelxl refinement is uniquely defined
by the following loop, which should always be used as a source of
symmetry information in preference to the above space-group names.
They are only intended as comments.
;
_reflns_odcompleteness_completeness 99.68
_reflns_odcompleteness_iscentric 1
_reflns_odcompleteness_theta 69.95
_olex2_refinement_description
;
1. Fixed Uiso
 At 1.2 times of:
  All C(H) groups, All N(H,H) groups
2.a Rotating group:
 N3(H3A,H3B), N4(H4A,H4B), N2A(H2AA,H2AB), N3A(H3AA,H3AB)
2.b Aromatic/amide H refined with riding coordinates:
 C21(H21), C22(H22), C24(H24), C25(H25), C31(H31), C32(H32), C34(H34),
 C35(H35), C41(H41), C42(H42), C44(H44), C45(H45), C21A(H21A), C22A(H22A),
 C24A(H24A), C25A(H25A), C31A(H31A), C32A(H32A), C34A(H34A), C35A(H35A),
 C41A(H41A), C42A(H42A), C44A(H44A), C45A(H45A)
;
_ins_header
;
TITL PB-5-227_c4_scale in P-1 
REM P-1 (#2 in standard setting)
CELL 1.54184   9.750379  10.544871  19.957043  91.0154  92.9692  98.5851
ZERR    4.00   0.000538   0.000319   0.000654   0.0026   0.0035   0.0035
LATT  1
SFAC C H N P S
UNIT 72.00 72.00 12.00 4.00 16.00
TREF
HKLF 4
END
;
_olex2_submission_special_instructions 'No special instructions were received'
_oxdiff_exptl_absorpt_empirical_details
;
Empirical correction (ABSPACK) includes:
- Absorption correction using spherical harmonics
- Frame scaling
- Detector area scaling
;
_oxdiff_exptl_absorpt_empirical_full_max 1.270
_oxdiff_exptl_absorpt_empirical_full_min 0.770

loop_
_space_group_symop_operation_xyz
'x, y, z'
'-x, -y, -z'

loop_
_atom_site_label
_atom_site_type_symbol
_atom_site_fract_x
_atom_site_fract_y
_atom_site_fract_z
_atom_site_U_iso_or_equiv
_atom_site_adp_type
_atom_site_occupancy
_atom_site_site_symmetry_order
_atom_site_calc_flag
_atom_site_refinement_flags_posn
S1 S 0.32269(18) 0.30271(13) 0.15537(7) 0.0428(4) Uani 1 1 d .
S2 S 0.43832(17) 0.02665(14) 0.20798(7) 0.0416(3) Uani 1 1 d .
S3 S 0.12421(16) 0.01976(14) 0.14023(8) 0.0420(3) Uani 1 1 d .
S4 S 0.40857(16) 0.07005(13) 0.04804(7) 0.0372(3) Uani 1 1 d .
P1 P 0.32561(16) 0.12135(12) 0.13732(7) 0.0330(3) Uani 1 1 d .
N2 N 0.9753(7) 0.3761(7) 0.1973(4) 0.0602(16) Uani 1 1 d .
H2A H 1.007(10) 0.417(10) 0.233(5) 0.072 Uiso 1 1 d R
H2B H 1.051(11) 0.354(10) 0.175(5) 0.072 Uiso 1 1 d R
N3 N 0.1635(7) -0.5078(5) 0.0404(3) 0.0528(14) Uani 1 1 d .
H3A H 0.1436 -0.5608 0.0720 0.063 Uiso 1 1 d GR
H3B H 0.1034 -0.5254 0.0072 0.063 Uiso 1 1 d GR
N4 N 0.3034(8) 0.4974(6) -0.1280(3) 0.0585(16) Uani 1 1 d .
H4A H 0.3789 0.5317 -0.1457 0.070 Uiso 1 1 d GR
H4B H 0.2402 0.4736 -0.1597 0.070 Uiso 1 1 d GR
C20 C 0.6017(7) 0.1271(6) 0.2062(3) 0.0374(12) Uani 1 1 d .
C21 C 0.6982(7) 0.1043(6) 0.1607(3) 0.0420(13) Uani 1 1 d .
H21 H 0.6775 0.0346 0.1308 0.050 Uiso 1 1 calc R
C22 C 0.8240(7) 0.1825(7) 0.1588(3) 0.0455(14) Uani 1 1 d .
H22 H 0.8877 0.1648 0.1282 0.055 Uiso 1 1 calc R
C23 C 0.8567(7) 0.2893(6) 0.2031(3) 0.0446(14) Uani 1 1 d .
C24 C 0.7608(7) 0.3105(6) 0.2495(3) 0.0459(14) Uani 1 1 d .
H24 H 0.7825 0.3788 0.2803 0.055 Uiso 1 1 calc R
C25 C 0.6326(7) 0.2317(6) 0.2512(3) 0.0407(13) Uani 1 1 d .
H25 H 0.5686 0.2486 0.2819 0.049 Uiso 1 1 calc R
C30 C 0.1419(6) -0.1375(5) 0.1112(3) 0.0364(11) Uani 1 1 d .
C31 C 0.1743(6) -0.2292(6) 0.1552(3) 0.0386(12) Uani 1 1 d .
H31 H 0.1904 -0.2081 0.2007 0.046 Uiso 1 1 calc R
C32 C 0.1832(6) -0.3521(6) 0.1324(3) 0.0384(12) Uani 1 1 d .
H32 H 0.2056 -0.4130 0.1626 0.046 Uiso 1 1 calc R
C33 C 0.1586(6) -0.3849(6) 0.0643(3) 0.0396(12) Uani 1 1 d .
C34 C 0.1279(7) -0.2907(6) 0.0195(3) 0.0412(13) Uani 1 1 d .
H34 H 0.1126 -0.3111 -0.0261 0.049 Uiso 1 1 calc R
C35 C 0.1205(6) -0.1682(6) 0.0426(3) 0.0386(12) Uani 1 1 d .
H35 H 0.1012 -0.1059 0.0126 0.046 Uiso 1 1 calc R
C40 C 0.3749(6) 0.1939(5) -0.0068(3) 0.0356(11) Uani 1 1 d .
C41 C 0.2456(7) 0.1940(5) -0.0383(3) 0.0383(12) Uani 1 1 d .
H41 H 0.1737 0.1278 -0.0314 0.046 Uiso 1 1 calc R
C42 C 0.2231(7) 0.2944(6) -0.0806(3) 0.0425(13) Uani 1 1 d .
H42 H 0.1359 0.2949 -0.1017 0.051 Uiso 1 1 calc R
C43 C 0.3297(7) 0.3924(6) -0.0910(3) 0.0407(13) Uani 1 1 d .
C44 C 0.4611(7) 0.3884(6) -0.0618(3) 0.0459(14) Uani 1 1 d .
H44 H 0.5346 0.4513 -0.0710 0.055 Uiso 1 1 calc R
C45 C 0.4828(7) 0.2902(6) -0.0188(3) 0.0432(13) Uani 1 1 d .
H45 H 0.5703 0.2893 0.0020 0.052 Uiso 1 1 calc R
S1A S 0.28825(19) 0.79253(13) 0.34509(7) 0.0444(4) Uani 1 1 d .
S2A S 0.40383(16) 0.57551(13) 0.45399(7) 0.0387(3) Uani 1 1 d .
S3A S 0.09400(17) 0.51128(14) 0.36489(8) 0.0444(4) Uani 1 1 d .
S4A S 0.38963(19) 0.50742(14) 0.29608(7) 0.0448(4) Uani 1 1 d .
P1A P 0.29624(17) 0.61366(12) 0.36560(7) 0.0347(3) Uani 1 1 d .
N2A N 0.3250(9) 1.0115(6) 0.6334(3) 0.0599(16) Uani 1 1 d .
H2AA H 0.2823 0.9813 0.6678 0.072 Uiso 1 1 d GR
H2AB H 0.4126 1.0307 0.6432 0.072 Uiso 1 1 d GR
N3A N 0.1514(7) -0.0110(5) 0.4593(3) 0.0540(14) Uani 1 1 d .
H3AA H 0.2001 -0.0531 0.4350 0.065 Uiso 1 1 d GR
H3AB H 0.1822 -0.0104 0.5006 0.065 Uiso 1 1 d GR
N4A N 0.9304(9) 0.8539(9) 0.2849(5) 0.076(2) Uani 1 1 d .
H4AA H 0.992(13) 0.831(12) 0.306(6) 0.091 Uiso 1 1 d R
H4AB H 0.953(12) 0.892(11) 0.246(6) 0.091 Uiso 1 1 d R
C20A C 0.3789(7) 0.7030(5) 0.5094(3) 0.0361(12) Uani 1 1 d .
C21A C 0.4874(7) 0.8020(7) 0.5226(3) 0.0452(14) Uani 1 1 d .
H21A H 0.5713 0.8014 0.5025 0.054 Uiso 1 1 calc R
C22A C 0.4708(8) 0.9021(7) 0.5658(3) 0.0504(16) Uani 1 1 d .
H22A H 0.5444 0.9681 0.5749 0.060 Uiso 1 1 calc R
C23A C 0.3460(8) 0.9054(6) 0.5956(3) 0.0438(14) Uani 1 1 d .
C24A C 0.2393(7) 0.8039(6) 0.5835(3) 0.0418(13) Uani 1 1 d .
H24A H 0.1557 0.8038 0.6040 0.050 Uiso 1 1 calc R
C25A C 0.2563(6) 0.7024(5) 0.5411(3) 0.0378(12) Uani 1 1 d .
H25A H 0.1848 0.6337 0.5340 0.045 Uiso 1 1 calc R
C30A C 0.1202(6) 0.3564(6) 0.3928(3) 0.0388(12) Uani 1 1 d .
C31A C 0.1133(6) 0.3302(6) 0.4606(3) 0.0410(13) Uani 1 1 d .
H31A H 0.0996 0.3942 0.4911 0.049 Uiso 1 1 calc R
C32A C 0.1267(7) 0.2095(6) 0.4828(3) 0.0452(14) Uani 1 1 d .
H32A H 0.1236 0.1930 0.5284 0.054 Uiso 1 1 calc R
C33A C 0.1448(7) 0.1117(6) 0.4375(3) 0.0428(13) Uani 1 1 d .
C34A C 0.1540(7) 0.1398(6) 0.3695(3) 0.0441(14) Uani 1 1 d .
H34A H 0.1683 0.0759 0.3390 0.053 Uiso 1 1 calc R
C35A C 0.1422(7) 0.2605(6) 0.3471(3) 0.0440(14) Uani 1 1 d .
H35A H 0.1488 0.2781 0.3018 0.053 Uiso 1 1 calc R
C40A C 0.5533(7) 0.6087(6) 0.2925(3) 0.0414(13) Uani 1 1 d .
C41A C 0.5687(8) 0.7052(6) 0.2451(3) 0.0469(15) Uani 1 1 d .
H41A H 0.4938 0.7169 0.2163 0.056 Uiso 1 1 calc R
C42A C 0.6927(9) 0.7818(7) 0.2411(4) 0.0537(17) Uani 1 1 d .
H42A H 0.7023 0.8440 0.2085 0.064 Uiso 1 1 calc R
C43A C 0.8070(8) 0.7691(7) 0.2851(4) 0.0535(17) Uani 1 1 d .
C44A C 0.7891(8) 0.6724(7) 0.3322(4) 0.0542(17) Uani 1 1 d .
H44A H 0.8633 0.6615 0.3616 0.065 Uiso 1 1 calc R
C45A C 0.6655(7) 0.5935(6) 0.3361(3) 0.0462(14) Uani 1 1 d .
H45A H 0.6564 0.5296 0.3678 0.055 Uiso 1 1 calc R

loop_
_atom_site_aniso_label
_atom_site_aniso_U_11
_atom_site_aniso_U_22
_atom_site_aniso_U_33
_atom_site_aniso_U_23
_atom_site_aniso_U_13
_atom_site_aniso_U_12
S1 0.0592(9) 0.0251(6) 0.0466(8) -0.0027(5) 0.0064(6) 0.0138(6)
S2 0.0514(9) 0.0316(7) 0.0430(7) 0.0100(5) 0.0019(6) 0.0092(6)
S3 0.0407(8) 0.0314(7) 0.0567(8) -0.0030(6) 0.0094(6) 0.0128(6)
S4 0.0477(8) 0.0311(6) 0.0372(6) 0.0004(5) 0.0070(5) 0.0188(6)
P1 0.0423(8) 0.0233(6) 0.0357(6) 0.0004(5) 0.0051(5) 0.0122(5)
N2 0.051(4) 0.065(4) 0.061(4) 0.004(3) -0.002(3) 0.001(3)
N3 0.064(4) 0.034(3) 0.061(3) -0.013(2) -0.007(3) 0.013(3)
N4 0.085(5) 0.037(3) 0.058(3) 0.013(2) 0.009(3) 0.019(3)
C20 0.043(3) 0.037(3) 0.036(3) 0.009(2) 0.003(2) 0.017(2)
C21 0.054(4) 0.035(3) 0.041(3) 0.003(2) 0.000(2) 0.024(3)
C22 0.046(4) 0.052(4) 0.044(3) 0.008(3) 0.004(3) 0.023(3)
C23 0.049(4) 0.042(3) 0.045(3) 0.012(2) -0.001(3) 0.013(3)
C24 0.055(4) 0.038(3) 0.044(3) 0.002(2) -0.006(3) 0.011(3)
C25 0.050(4) 0.039(3) 0.037(3) 0.005(2) 0.003(2) 0.017(3)
C30 0.031(3) 0.033(3) 0.046(3) 0.000(2) 0.006(2) 0.008(2)
C31 0.039(3) 0.034(3) 0.041(3) -0.002(2) 0.001(2) 0.001(2)
C32 0.038(3) 0.031(3) 0.046(3) 0.005(2) 0.000(2) 0.007(2)
C33 0.035(3) 0.031(3) 0.052(3) -0.004(2) 0.000(2) 0.004(2)
C34 0.043(3) 0.042(3) 0.038(3) -0.005(2) -0.002(2) 0.008(3)
C35 0.039(3) 0.033(3) 0.044(3) 0.005(2) -0.003(2) 0.007(2)
C40 0.044(3) 0.031(3) 0.034(3) 0.0005(19) 0.006(2) 0.009(2)
C41 0.044(3) 0.028(3) 0.044(3) 0.000(2) 0.006(2) 0.007(2)
C42 0.051(4) 0.036(3) 0.042(3) 0.000(2) 0.000(2) 0.013(3)
C43 0.056(4) 0.032(3) 0.038(3) 0.004(2) 0.011(2) 0.019(3)
C44 0.048(4) 0.037(3) 0.052(3) 0.008(2) 0.016(3) 0.001(3)
C45 0.040(3) 0.041(3) 0.049(3) 0.004(2) 0.006(2) 0.008(3)
S1A 0.0692(11) 0.0240(6) 0.0420(7) -0.0010(5) -0.0036(6) 0.0156(6)
S2A 0.0504(8) 0.0336(7) 0.0355(6) -0.0022(5) -0.0034(5) 0.0191(6)
S3A 0.0455(8) 0.0284(7) 0.0604(9) -0.0007(6) -0.0070(6) 0.0131(6)
S4A 0.0634(10) 0.0306(7) 0.0417(7) -0.0097(5) 0.0028(6) 0.0127(6)
P1A 0.0496(8) 0.0223(6) 0.0335(6) -0.0029(5) -0.0032(5) 0.0121(5)
N2A 0.085(5) 0.039(3) 0.058(3) -0.009(2) 0.006(3) 0.016(3)
N3A 0.066(4) 0.035(3) 0.065(4) 0.012(2) 0.016(3) 0.015(3)
N4A 0.067(5) 0.068(5) 0.095(6) -0.002(4) 0.028(4) 0.008(4)
C20A 0.046(3) 0.032(3) 0.031(2) -0.0008(19) -0.004(2) 0.013(2)
C21A 0.035(3) 0.049(4) 0.049(3) -0.009(3) 0.005(2) 0.000(3)
C22A 0.054(4) 0.041(3) 0.053(4) -0.013(3) -0.002(3) 0.000(3)
C23A 0.065(4) 0.035(3) 0.033(3) -0.002(2) 0.002(3) 0.014(3)
C24A 0.046(3) 0.039(3) 0.043(3) 0.003(2) 0.008(2) 0.015(3)
C25A 0.043(3) 0.028(3) 0.043(3) 0.002(2) 0.003(2) 0.005(2)
C30A 0.033(3) 0.031(3) 0.054(3) -0.003(2) -0.001(2) 0.012(2)
C31A 0.033(3) 0.031(3) 0.059(4) -0.006(2) 0.006(2) 0.005(2)
C32A 0.049(4) 0.042(3) 0.045(3) 0.004(2) 0.006(3) 0.006(3)
C33A 0.040(3) 0.034(3) 0.055(3) 0.008(2) 0.005(3) 0.006(2)
C34A 0.057(4) 0.029(3) 0.048(3) -0.003(2) 0.006(3) 0.012(3)
C35A 0.056(4) 0.030(3) 0.045(3) 0.002(2) 0.001(3) 0.002(3)
C40A 0.057(4) 0.036(3) 0.036(3) -0.004(2) 0.006(2) 0.021(3)
C41A 0.067(4) 0.040(3) 0.037(3) -0.002(2) 0.005(3) 0.019(3)
C42A 0.076(5) 0.040(3) 0.050(3) 0.002(3) 0.021(3) 0.019(3)
C43A 0.057(4) 0.046(4) 0.061(4) -0.013(3) 0.019(3) 0.013(3)
C44A 0.053(4) 0.057(4) 0.058(4) -0.009(3) 0.005(3) 0.028(3)
C45A 0.054(4) 0.041(3) 0.049(3) 0.005(2) 0.012(3) 0.022(3)

loop_
_atom_type_symbol
_atom_type_description
_atom_type_scat_dispersion_real
_atom_type_scat_dispersion_imag
_atom_type_scat_source
C C 0.0181 0.0091 'International Tables Vol C Tables 4.2.6.8 and 6.1.1.4'
H H 0.0000 0.0000 'International Tables Vol C Tables 4.2.6.8 and 6.1.1.4'
N N 0.0311 0.0180 'International Tables Vol C Tables 4.2.6.8 and 6.1.1.4'
P P 0.2955 0.4335 'International Tables Vol C Tables 4.2.6.8 and 6.1.1.4'
S S 0.3331 0.5567 'International Tables Vol C Tables 4.2.6.8 and 6.1.1.4'

loop_
_exptl_crystal_face_index_h
_exptl_crystal_face_index_k
_exptl_crystal_face_index_l
_exptl_crystal_face_perp_dist
6 -1 -3 0.0291
-5 -3 2 0.0238
-5 5 4 0.0530
5 -5 -4 0.0333
0 0 -13 0.0178
0 0 13 0.0272
6 0 -3 0.0247
2 6 1 0.0465
-2 7 0 0.0481

loop_
_geom_angle_atom_site_label_1
_geom_angle_atom_site_label_2
_geom_angle_atom_site_label_3
_geom_angle
C20 S2 P1 98.71(18)
C30 S3 P1 103.6(2)
C40 S4 P1 103.08(19)
S1 P1 S2 116.32(9)
S1 P1 S3 109.71(9)
S1 P1 S4 117.66(9)
S3 P1 S2 102.53(8)
S4 P1 S2 101.16(8)
S4 P1 S3 108.07(8)
H2A N2 H2B 107(9)
C23 N2 H2A 116(7)
C23 N2 H2B 122(6)
H3A N3 H3B 109.5
C33 N3 H3A 108.9
C33 N3 H3B 109.0
H4A N4 H4B 108.9
C43 N4 H4A 109.4
C43 N4 H4B 110.2
C21 C20 S2 121.2(5)
C21 C20 C25 119.4(6)
C25 C20 S2 119.4(5)
C20 C21 H21 119.3
C22 C21 C20 121.3(6)
C22 C21 H21 119.3
C21 C22 H22 119.9
C21 C22 C23 120.2(6)
C23 C22 H22 119.9
N2 C23 C22 121.0(7)
N2 C23 C24 120.6(7)
C24 C23 C22 118.2(6)
C23 C24 H24 119.2
C23 C24 C25 121.6(6)
C25 C24 H24 119.2
C20 C25 H25 120.4
C24 C25 C20 119.2(6)
C24 C25 H25 120.4
C31 C30 S3 121.2(5)
C31 C30 C35 119.7(5)
C35 C30 S3 119.1(4)
C30 C31 H31 119.7
C30 C31 C32 120.7(5)
C32 C31 H31 119.7
C31 C32 H32 119.9
C31 C32 C33 120.2(5)
C33 C32 H32 119.9
N3 C33 C32 121.4(6)
N3 C33 C34 119.7(6)
C32 C33 C34 119.0(5)
C33 C34 H34 119.8
C35 C34 C33 120.4(5)
C35 C34 H34 119.8
C30 C35 H35 120.0
C34 C35 C30 120.0(5)
C34 C35 H35 120.0
C41 C40 S4 121.5(4)
C41 C40 C45 120.1(5)
C45 C40 S4 118.4(5)
C40 C41 H41 120.2
C40 C41 C42 119.7(6)
C42 C41 H41 120.2
C41 C42 H42 119.9
C43 C42 C41 120.3(6)
C43 C42 H42 119.9
C42 C43 N4 119.9(7)
C42 C43 C44 119.6(5)
C44 C43 N4 120.4(6)
C43 C44 H44 120.0
C43 C44 C45 120.0(6)
C45 C44 H44 120.0
C40 C45 C44 120.2(6)
C40 C45 H45 119.9
C44 C45 H45 119.9
C20A S2A P1A 103.41(18)
C30A S3A P1A 103.6(2)
C40A S4A P1A 99.51(19)
S1A P1A S2A 117.85(9)
S1A P1A S3A 109.74(10)
S1A P1A S4A 116.68(9)
S2A P1A S3A 108.59(9)
S2A P1A S4A 100.49(8)
S4A P1A S3A 102.02(8)
H2AA N2A H2AB 110.4
C23A N2A H2AA 105.6
C23A N2A H2AB 91.2
H3AA N3A H3AB 109.6
C33A N3A H3AA 113.4
C33A N3A H3AB 111.6
H4AA N4A H4AB 116(10)
C43A N4A H4AA 113(10)
C43A N4A H4AB 118(8)
C21A C20A S2A 118.7(5)
C25A C20A S2A 121.5(5)
C25A C20A C21A 119.8(6)
C20A C21A H21A 120.1
C20A C21A C22A 119.8(6)
C22A C21A H21A 120.1
C21A C22A H22A 119.5
C21A C22A C23A 120.9(6)
C23A C22A H22A 119.5
N2A C23A C22A 120.8(7)
N2A C23A C24A 120.3(7)
C24A C23A C22A 118.8(6)
C23A C24A H24A 119.8
C23A C24A C25A 120.4(6)
C25A C24A H24A 119.8
C20A C25A C24A 120.2(6)
C20A C25A H25A 119.9
C24A C25A H25A 119.9
C31A C30A S3A 119.2(5)
C31A C30A C35A 119.9(5)
C35A C30A S3A 120.8(5)
C30A C31A H31A 119.9
C32A C31A C30A 120.2(6)
C32A C31A H31A 119.9
C31A C32A H32A 119.7
C31A C32A C33A 120.5(6)
C33A C32A H32A 119.7
N3A C33A C32A 120.5(6)
N3A C33A C34A 120.6(6)
C32A C33A C34A 118.8(6)
C33A C34A H34A 119.5
C35A C34A C33A 120.9(6)
C35A C34A H34A 119.5
C30A C35A H35A 120.2
C34A C35A C30A 119.6(6)
C34A C35A H35A 120.2
C41A C40A S4A 119.3(5)
C45A C40A S4A 121.3(5)
C45A C40A C41A 119.4(7)
C40A C41A H41A 119.9
C42A C41A C40A 120.1(7)
C42A C41A H41A 119.9
C41A C42A H42A 119.3
C41A C42A C43A 121.4(7)
C43A C42A H42A 119.3
N4A C43A C42A 121.6(8)
N4A C43A C44A 120.8(8)
C44A C43A C42A 117.4(7)
C43A C44A H44A 119.1
C45A C44A C43A 121.7(7)
C45A C44A H44A 119.1
C40A C45A H45A 120.0
C44A C45A C40A 119.9(6)
C44A C45A H45A 120.0

loop_
_geom_bond_atom_site_label_1
_geom_bond_atom_site_label_2
_geom_bond_distance
S1 P1 1.9444(19)
S2 P1 2.1002(19)
S2 C20 1.779(6)
S3 P1 2.096(2)
S3 C30 1.782(6)
S4 P1 2.0898(19)
S4 C40 1.776(6)
N2 H2A 0.85(10)
N2 H2B 0.94(10)
N2 C23 1.374(10)
N3 H3A 0.8603
N3 H3B 0.8607
N3 C33 1.381(8)
N4 H4A 0.8670
N4 H4B 0.8666
N4 C43 1.388(8)
C20 C21 1.385(9)
C20 C25 1.396(9)
C21 H21 0.9300
C21 C22 1.375(10)
C22 H22 0.9300
C22 C23 1.407(10)
C23 C24 1.388(10)
C24 H24 0.9300
C24 C25 1.396(10)
C25 H25 0.9300
C30 C31 1.377(8)
C30 C35 1.400(8)
C31 H31 0.9300
C31 C32 1.382(8)
C32 H32 0.9300
C32 C33 1.398(9)
C33 C34 1.403(9)
C34 H34 0.9300
C34 C35 1.378(9)
C35 H35 0.9300
C40 C41 1.379(9)
C40 C45 1.383(9)
C41 H41 0.9300
C41 C42 1.402(8)
C42 H42 0.9300
C42 C43 1.379(9)
C43 C44 1.387(10)
C44 H44 0.9300
C44 C45 1.389(9)
C45 H45 0.9300
S1A P1A 1.9492(19)
S2A P1A 2.0816(18)
S2A C20A 1.778(6)
S3A P1A 2.101(2)
S3A C30A 1.784(6)
S4A P1A 2.095(2)
S4A C40A 1.788(7)
N2A H2AA 0.8628
N2A H2AB 0.8602
N2A C23A 1.384(8)
N3A H3AA 0.8593
N3A H3AB 0.8604
N3A C33A 1.383(8)
N4A H4AA 0.79(12)
N4A H4AB 0.90(11)
N4A C43A 1.388(12)
C20A C21A 1.382(9)
C20A C25A 1.381(9)
C21A H21A 0.9300
C21A C22A 1.385(9)
C22A H22A 0.9300
C22A C23A 1.386(10)
C23A C24A 1.385(9)
C24A H24A 0.9300
C24A C25A 1.388(8)
C25A H25A 0.9300
C30A C31A 1.389(9)
C30A C35A 1.398(9)
C31A H31A 0.9300
C31A C32A 1.377(9)
C32A H32A 0.9300
C32A C33A 1.397(9)
C33A C34A 1.398(9)
C34A H34A 0.9300
C34A C35A 1.376(9)
C35A H35A 0.9300
C40A C41A 1.398(9)
C40A C45A 1.392(9)
C41A H41A 0.9300
C41A C42A 1.357(11)
C42A H42A 0.9300
C42A C43A 1.407(12)
C43A C44A 1.396(11)
C44A H44A 0.9300
C44A C45A 1.364(11)
C45A H45A 0.9300

loop_
_exptl_oxdiff_crystal_face_indexfrac_h
_exptl_oxdiff_crystal_face_indexfrac_k
_exptl_oxdiff_crystal_face_indexfrac_l
_exptl_oxdiff_crystal_face_x
_exptl_oxdiff_crystal_face_y
_exptl_oxdiff_crystal_face_z
6.1608 -1.4910 -3.4350 -0.1499 0.5116 0.8461
-5.1493 -3.0774 1.6093 0.2709 -0.9138 -0.3028
-5.0016 4.5494 3.7631 0.0092 -0.0399 -0.9992
4.7734 -4.6456 -4.4736 0.0584 0.0200 0.9981
-0.3339 0.4484 -12.8767 0.9415 0.2804 0.1872
0.0167 -0.1374 12.9350 -0.9282 -0.2766 -0.2488
5.9891 0.0031 -3.0350 -0.1860 0.6631 0.6891
1.9968 5.9975 0.9738 -0.2809 0.8906 -0.3359
-2.0004 6.9934 -0.0024 0.0461 0.6270 -0.8223
